data_1513931
loop_
_publ_author_name
'Zari, Sergei'
'Kudrjashova, Marina'
'Pehk, T\~onis'
'Lopp, Margus'
'Kanger, T\~onis'

_publ_section_title
;
 Remote activation of the nucleophilicity of isatin.
;
_journal_issue 6
_journal_name_full 'Organic letters'
_journal_page_first 1740
_journal_page_last 1743
_journal_paper_doi 10.1021/ol500421k
_journal_volume 16
_journal_year 2014
_chemical_absolute_configuration ad
_chemical_formula_moiety 'C19 H14 Cl N O5'
_chemical_formula_sum 'C19 H14 Cl N O5'
_chemical_formula_weight 371.76
_chemical_melting_point 422
_chemical_name_systematic 'methyl 3-(p-chlorobenzoyl)-2-(2,3-dioxo-1H-indol-1-yl)propionate'
_space_group_crystal_system orthorhombic
_space_group_IT_number 19
_space_group_name_Hall 'P 2ac 2ab'
_space_group_name_H-M_alt 'P 21 21 21'
_symmetry_space_group_name_Hall 'P 2ac 2ab'
_symmetry_space_group_name_H-M 'P 21 21 21'
_atom_sites_solution_hydrogens geom
_atom_sites_solution_primary direct
_atom_sites_solution_secondary difmap
_audit_creation_method SHELXL-2013
_audit_update_record
;
2013-12-09 # Formatted by publCIF

;
_cell_angle_alpha 90
_cell_angle_beta 90
_cell_angle_gamma 90
_cell_formula_units_Z 4
_cell_length_a 8.0659(7)
_cell_length_b 8.7522(9)
_cell_length_c 23.942(3)
_cell_measurement_reflns_used 5581
_cell_measurement_temperature 200(2)
_cell_measurement_theta_max 24.3452
_cell_measurement_theta_min 2.4777
_cell_volume 1690.2(3)
_computing_molecular_graphics 'Jmol (Jmol.org, 2008)'
_computing_publication_material 'APEX2 (Bruker, 2011)'
_computing_structure_refinement 'SHELXL-2013 (Sheldrick, 2013)'
_computing_structure_solution 'SHELXS-97 (Sheldrick, 1990)'
_diffrn_ambient_temperature 200(2)
_diffrn_measured_fraction_theta_full 0.980
_diffrn_measured_fraction_theta_max 0.999
_diffrn_measurement_device_type 'Bruker SMART X2S benchtop diffractometer'
_diffrn_measurement_method '\w scans'
_diffrn_radiation_monochromator graphite
_diffrn_radiation_type MoK\a
_diffrn_radiation_wavelength 0.71073
_diffrn_reflns_av_R_equivalents 0.0749
_diffrn_reflns_av_unetI/netI 0.0462
_diffrn_reflns_Laue_measured_fraction_full 0.980
_diffrn_reflns_Laue_measured_fraction_max 0.999
_diffrn_reflns_limit_h_max 9
_diffrn_reflns_limit_h_min -9
_diffrn_reflns_limit_k_max 10
_diffrn_reflns_limit_k_min -9
_diffrn_reflns_limit_l_max 28
_diffrn_reflns_limit_l_min -27
_diffrn_reflns_number 18501
_diffrn_reflns_point_group_measured_fraction_full 0.979
_diffrn_reflns_point_group_measured_fraction_max 0.999
_diffrn_reflns_theta_full 25.242
_diffrn_reflns_theta_max 25.022
_diffrn_reflns_theta_min 2.478
_diffrn_source 'fine-focus sealed tube'
_exptl_absorpt_coefficient_mu 0.257
_exptl_absorpt_correction_T_max 0.9503
_exptl_absorpt_correction_T_min 0.6013
_exptl_absorpt_correction_type multi-scan
_exptl_absorpt_process_details 'Sheldrick, G. M. (2008) SADABS. University of G\"ottingen, Germany.'
_exptl_crystal_colour yellow
_exptl_crystal_density_diffrn 1.461
_exptl_crystal_density_method 'not measured'
_exptl_crystal_description prism
_exptl_crystal_F_000 768
_exptl_crystal_size_max 0.610
_exptl_crystal_size_mid 0.280
_exptl_crystal_size_min 0.200
_refine_diff_density_max 0.391
_refine_diff_density_min -0.281
_refine_diff_density_rms 0.039
_refine_ls_abs_structure_details
;
 Flack x determined using 997 quotients [(I+)-(I-)]/[(I+)+(I-)]
 (Parsons and Flack (2004), Acta Cryst. A60, s61).
;
_refine_ls_abs_structure_Flack -0.08(5)
_refine_ls_extinction_method none
_refine_ls_goodness_of_fit_ref 1.032
_refine_ls_hydrogen_treatment constr
_refine_ls_matrix_type full
_refine_ls_number_parameters 236
_refine_ls_number_reflns 2992
_refine_ls_number_restraints 0
_refine_ls_restrained_S_all 1.032
_refine_ls_R_factor_all 0.0462
_refine_ls_R_factor_gt 0.0383
_refine_ls_shift/su_max 0.001
_refine_ls_shift/su_mean 0.000
_refine_ls_structure_factor_coef Fsqd
_refine_ls_weighting_details 'w=1/[\s^2^(Fo^2^)+(0.0466P)^2^+0.2903P] where P=(Fo^2^+2Fc^2^)/3'
_refine_ls_weighting_scheme calc
_refine_ls_wR_factor_gt 0.0933
_refine_ls_wR_factor_ref 0.0978
_reflns_Friedel_coverage 0.713
_reflns_Friedel_fraction_full 0.978
_reflns_Friedel_fraction_max 1.000
_reflns_number_gt 2642
_reflns_number_total 2992
_reflns_threshold_expression 'I > 2\s(I)'
_cod_data_source_file ol500421k_si_002.cif
_cod_data_source_block KI13
_cod_database_code 1513931
_shelx_space_group_comment
;
The symmetry employed for this shelxl refinement is uniquely defined
by the following loop, which should always be used as a source of
symmetry information in preference to the above space-group names.
They are only intended as comments.
;
_shelx_estimated_absorpt_t_min 0.859
_shelx_estimated_absorpt_t_max 0.950
_shelxl_version_number 2013-4

loop_
_space_group_symop_operation_xyz
'x, y, z'
'x+1/2, -y+1/2, -z'
'-x, y+1/2, -z+1/2'
'-x+1/2, -y, z+1/2'

loop_
_atom_site_label
_atom_site_type_symbol
_atom_site_fract_x
_atom_site_fract_y
_atom_site_fract_z
_atom_site_U_iso_or_equiv
_atom_site_adp_type
_atom_site_occupancy
_atom_site_site_symmetry_order
_atom_site_calc_flag
_atom_site_refinement_flags_posn
_atom_site_refinement_flags_adp
Cl1 Cl 0.20027(19) 0.32317(17) 1.04740(4) 0.0851(5) Uani 1 1 d . .
O5 O 0.3808(4) -0.1437(3) 0.83671(9) 0.0481(7) Uani 1 1 d . .
O2 O 0.6604(3) -0.0180(3) 0.67617(9) 0.0409(6) Uani 1 1 d . .
O1 O 0.6201(3) 0.1235(3) 0.56434(9) 0.0388(6) Uani 1 1 d . .
O4 O 0.0895(3) -0.1965(3) 0.73728(10) 0.0450(6) Uani 1 1 d . .
O3 O 0.3146(3) -0.3056(3) 0.69926(9) 0.0409(6) Uani 1 1 d . .
N1 N 0.3773(3) 0.0221(3) 0.67859(10) 0.0311(6) Uani 1 1 d . .
C17 C 0.2218(5) 0.2244(5) 0.98485(14) 0.0495(9) Uani 1 1 d . .
C16 C 0.2895(5) 0.0798(4) 0.98702(13) 0.0469(9) Uani 1 1 d . .
H16 H 0.3184 0.0350 1.0218 0.056 Uiso 1 1 calc R U
C15 C 0.3145(5) 0.0011(4) 0.93748(12) 0.0440(9) Uani 1 1 d . .
H15 H 0.3607 -0.0987 0.9383 0.053 Uiso 1 1 calc R U
C14 C 0.2722(4) 0.0674(4) 0.88646(12) 0.0335(7) Uani 1 1 d . .
C13 C 0.3165(4) -0.0176(4) 0.83439(12) 0.0330(7) Uani 1 1 d . .
C12 C 0.2855(4) 0.0540(4) 0.77783(11) 0.0324(7) Uani 1 1 d . .
H12A H 0.3448 0.1528 0.7752 0.039 Uiso 1 1 calc R U
H12B H 0.1655 0.0737 0.7729 0.039 Uiso 1 1 calc R U
C9 C 0.3468(4) -0.0541(4) 0.73209(11) 0.0311(7) Uani 1 1 d . .
H9 H 0.4559 -0.0953 0.7450 0.037 Uiso 1 1 calc R U
C3 C 0.2600(4) 0.1015(3) 0.64522(11) 0.0282(7) Uani 1 1 d . .
C4 C 0.3392(4) 0.1642(3) 0.59828(11) 0.0288(7) Uani 1 1 d . .
C5 C 0.2516(4) 0.2532(4) 0.56062(12) 0.0360(8) Uani 1 1 d . .
H5 H 0.3053 0.2976 0.5293 0.043 Uiso 1 1 calc R U
C6 C 0.0842(5) 0.2758(4) 0.56970(13) 0.0417(9) Uani 1 1 d . .
H6 H 0.0222 0.3372 0.5445 0.050 Uiso 1 1 calc R U
C2 C 0.5337(4) 0.0300(4) 0.65585(12) 0.0318(7) Uani 1 1 d . .
C1 C 0.5119(4) 0.1141(4) 0.59913(11) 0.0290(7) Uani 1 1 d . .
C8 C 0.0921(4) 0.1212(4) 0.65389(13) 0.0362(8) Uani 1 1 d . .
H8 H 0.0374 0.0762 0.6849 0.043 Uiso 1 1 calc R U
C7 C 0.0062(5) 0.2100(4) 0.61507(12) 0.0400(8) Uani 1 1 d . .
H7 H -0.1095 0.2256 0.6200 0.048 Uiso 1 1 calc R U
C10 C 0.2331(4) -0.1909(4) 0.72391(11) 0.0324(7) Uani 1 1 d . .
C11 C 0.2180(5) -0.4425(4) 0.68809(15) 0.0490(9) Uani 1 1 d . .
H11A H 0.1738 -0.4828 0.7233 0.074 Uiso 1 1 calc R U
H11B H 0.2890 -0.5197 0.6706 0.074 Uiso 1 1 calc R U
H11C H 0.1261 -0.4174 0.6629 0.074 Uiso 1 1 calc R U
C19 C 0.2000(5) 0.2102(4) 0.88567(13) 0.0423(8) Uani 1 1 d . .
H19 H 0.1673 0.2541 0.8511 0.051 Uiso 1 1 calc R U
C18 C 0.1744(5) 0.2910(4) 0.93522(15) 0.0518(10) Uani 1 1 d . .
H18 H 0.1254 0.3897 0.9347 0.062 Uiso 1 1 calc R U

loop_
_atom_site_aniso_label
_atom_site_aniso_U_11
_atom_site_aniso_U_22
_atom_site_aniso_U_33
_atom_site_aniso_U_23
_atom_site_aniso_U_13
_atom_site_aniso_U_12
Cl1 0.1091(11) 0.0936(9) 0.0527(6) -0.0344(6) -0.0139(6) 0.0359(8)
O5 0.0750(19) 0.0406(14) 0.0288(11) 0.0058(10) 0.0014(12) 0.0142(13)
O2 0.0309(14) 0.0558(15) 0.0358(11) 0.0050(10) 0.0004(10) 0.0088(12)
O1 0.0399(14) 0.0485(14) 0.0279(11) 0.0028(10) 0.0082(10) -0.0021(11)
O4 0.0357(16) 0.0448(15) 0.0544(14) -0.0007(12) 0.0118(12) -0.0021(12)
O3 0.0374(14) 0.0444(14) 0.0409(12) -0.0053(10) 0.0063(10) 0.0008(12)
N1 0.0274(15) 0.0407(15) 0.0251(12) 0.0085(11) 0.0027(10) 0.0011(12)
C17 0.054(2) 0.056(2) 0.0378(18) -0.0139(16) -0.0006(17) -0.0001(19)
C16 0.065(3) 0.048(2) 0.0273(15) 0.0010(14) -0.0014(17) -0.0050(19)
C15 0.062(2) 0.0387(19) 0.0311(16) 0.0010(14) 0.0022(16) 0.0012(18)
C14 0.0347(19) 0.0354(17) 0.0305(15) 0.0021(13) 0.0012(13) -0.0058(14)
C13 0.0353(19) 0.0336(17) 0.0300(15) 0.0042(13) 0.0026(14) -0.0046(15)
C12 0.0355(19) 0.0346(17) 0.0271(14) 0.0031(12) 0.0016(14) -0.0025(14)
C9 0.0286(19) 0.0402(18) 0.0245(14) 0.0085(13) 0.0031(12) 0.0030(14)
C3 0.0315(18) 0.0308(16) 0.0224(13) -0.0002(11) -0.0016(12) 0.0012(14)
C4 0.0334(19) 0.0309(16) 0.0220(13) -0.0018(12) -0.0029(13) -0.0016(14)
C5 0.044(2) 0.0369(17) 0.0271(15) 0.0040(12) -0.0031(14) -0.0002(15)
C6 0.046(2) 0.048(2) 0.0307(16) 0.0016(15) -0.0078(15) 0.0136(17)
C2 0.0323(19) 0.0376(17) 0.0254(14) -0.0007(13) 0.0030(13) 0.0012(15)
C1 0.0328(18) 0.0320(17) 0.0222(13) -0.0009(11) 0.0030(14) -0.0035(14)
C8 0.031(2) 0.047(2) 0.0298(15) 0.0036(14) 0.0026(14) 0.0001(15)
C7 0.0341(19) 0.050(2) 0.0362(17) -0.0035(15) -0.0052(15) 0.0111(17)
C10 0.035(2) 0.0404(18) 0.0219(13) 0.0063(12) 0.0019(13) 0.0037(15)
C11 0.054(2) 0.043(2) 0.050(2) -0.0067(16) -0.0001(18) -0.0003(19)
C19 0.049(2) 0.0404(19) 0.0370(17) 0.0004(14) -0.0029(16) -0.0017(17)
C18 0.062(3) 0.041(2) 0.052(2) -0.0082(17) -0.0038(19) 0.0102(19)

loop_
_atom_type_symbol
_atom_type_description
_atom_type_scat_dispersion_real
_atom_type_scat_dispersion_imag
_atom_type_scat_source
C C 0.0033 0.0016 'International Tables Vol C Tables 4.2.6.8 and 6.1.1.4'
H H 0.0000 0.0000 'International Tables Vol C Tables 4.2.6.8 and 6.1.1.4'
N N 0.0061 0.0033 'International Tables Vol C Tables 4.2.6.8 and 6.1.1.4'
O O 0.0106 0.0060 'International Tables Vol C Tables 4.2.6.8 and 6.1.1.4'
Cl Cl 0.1484 0.1585 'International Tables Vol C Tables 4.2.6.8 and 6.1.1.4'

loop_
_geom_angle_atom_site_label_1
_geom_angle_atom_site_label_2
_geom_angle_atom_site_label_3
_geom_angle
C10 O3 C11 115.9(3)
C2 N1 C3 111.3(3)
C2 N1 C9 121.5(3)
C3 N1 C9 127.1(3)
C18 C17 C16 122.1(3)
C18 C17 Cl1 120.3(3)
C16 C17 Cl1 117.6(3)
C17 C16 C15 118.8(3)
C17 C16 H16 120.6
C15 C16 H16 120.6
C16 C15 C14 120.5(3)
C16 C15 H15 119.8
C14 C15 H15 119.8
C19 C14 C15 119.5(3)
C19 C14 C13 122.7(3)
C15 C14 C13 117.7(3)
O5 C13 C14 120.9(3)
O5 C13 C12 119.0(3)
C14 C13 C12 120.1(3)
C13 C12 C9 109.3(3)
C13 C12 H12A 109.8
C9 C12 H12A 109.8
C13 C12 H12B 109.8
C9 C12 H12B 109.8
H12A C12 H12B 108.3
N1 C9 C10 110.3(2)
N1 C9 C12 113.5(3)
C10 C9 C12 112.6(2)
N1 C9 H9 106.6
C10 C9 H9 106.6
C12 C9 H9 106.6
C8 C3 C4 121.2(3)
C8 C3 N1 129.0(3)
C4 C3 N1 109.8(3)
C5 C4 C3 120.6(3)
C5 C4 C1 131.6(3)
C3 C4 C1 107.8(3)
C6 C5 C4 118.5(3)
C6 C5 H5 120.8
C4 C5 H5 120.8
C7 C6 C5 120.6(3)
C7 C6 H6 119.7
C5 C6 H6 119.7
O2 C2 N1 126.8(3)
O2 C2 C1 127.8(3)
N1 C2 C1 105.4(3)
O1 C1 C4 131.2(3)
O1 C1 C2 123.5(3)
C4 C1 C2 105.2(2)
C3 C8 C7 117.2(3)
C3 C8 H8 121.4
C7 C8 H8 121.4
C6 C7 C8 122.0(3)
C6 C7 H7 119.0
C8 C7 H7 119.0
O4 C10 O3 124.0(3)
O4 C10 C9 125.4(3)
O3 C10 C9 110.6(3)
O3 C11 H11A 109.5
O3 C11 H11B 109.5
H11A C11 H11B 109.5
O3 C11 H11C 109.5
H11A C11 H11C 109.5
H11B C11 H11C 109.5
C14 C19 C18 120.6(3)
C14 C19 H19 119.7
C18 C19 H19 119.7
C17 C18 C19 118.5(3)
C17 C18 H18 120.7
C19 C18 H18 120.7

loop_
_geom_bond_atom_site_label_1
_geom_bond_atom_site_label_2
_geom_bond_distance
Cl1 C17 1.738(3)
O5 C13 1.221(4)
O2 C2 1.207(4)
O1 C1 1.209(3)
O4 C10 1.202(4)
O3 C10 1.338(4)
O3 C11 1.454(4)
N1 C2 1.376(4)
N1 C3 1.420(4)
N1 C9 1.465(4)
C17 C18 1.378(5)
C17 C16 1.379(6)
C16 C15 1.387(5)
C16 H16 0.9500
C15 C14 1.395(4)
C15 H15 0.9500
C14 C19 1.380(5)
C14 C13 1.495(4)
C13 C12 1.513(4)
C12 C9 1.529(4)
C12 H12A 0.9900
C12 H12B 0.9900
C9 C10 1.521(5)
C9 H9 1.0000
C3 C8 1.381(5)
C3 C4 1.404(4)
C4 C5 1.385(4)
C4 C1 1.461(4)
C5 C6 1.382(5)
C5 H5 0.9500
C6 C7 1.381(5)
C6 H6 0.9500
C2 C1 1.555(4)
C8 C7 1.396(5)
C8 H8 0.9500
C7 H7 0.9500
C11 H11A 0.9800
C11 H11B 0.9800
C11 H11C 0.9800
C19 C18 1.396(5)
C19 H19 0.9500
C18 H18 0.9500
